data_7134092
loop_
_publ_author_name
'Theiss, Tobias'
'Buss, Stefan'
'Maisuls, Iv&#xe1;n'
'Block, Theresa'
'K&#xf6;sters, Jutta'
'P&#xf6;ttgen, Rainer'
'Strassert, Cristian A.'

_publ_section_title
;
 Heterobimetallic contacts in statistical co-crystals of homoleptic
 coordination compounds with ligand-encoded H&#x22ef;F bonds: structure,
 photophysics and mechano-responsive properties.
;
_journal_name_full 'Chemical communications (Cambridge, England)'
_journal_paper_doi 10.1039/d4cc03784g
_journal_year 2024
_chemical_formula_sum 'C34 H29 F4 N5 O2 Pd0.73 Pt0.27'
_chemical_formula_weight 746.19
_space_group_crystal_system monoclinic
_space_group_IT_number 15
_space_group_name_Hall '-C 2yc'
_space_group_name_H-M_alt 'C 1 2/c 1'
_atom_sites_solution_hydrogens geom
_audit_creation_method SHELXL-2018/3
_audit_update_record
;
2023-10-25 deposited with the CCDC.	2024-11-26 downloaded from the CCDC.
;
_cell_angle_alpha 90
_cell_angle_beta 106.123(4)
_cell_angle_gamma 90
_cell_formula_units_Z 8
_cell_length_a 33.5939(16)
_cell_length_b 13.4092(6)
_cell_length_c 13.4299(6)
_cell_measurement_reflns_used 20553
_cell_measurement_temperature 100(2)
_cell_measurement_theta_max 27.865
_cell_measurement_theta_min 2.15
_cell_volume 5811.8(5)
_computing_cell_refinement 'STOE X-AREA'
_computing_data_collection 'STOE X-AREA'
_computing_data_reduction 'STOE X-RED'
_computing_structure_refinement 'SHELXL-2018/3 (Sheldrick, 2018)'
_computing_structure_solution 'SHELXT 2014/5 (Sheldrick, 2014)'
_diffrn_ambient_temperature 100(2)
_diffrn_measured_fraction_theta_full 1.000
_diffrn_measured_fraction_theta_max 0.999
_diffrn_measurement_device_type Pilatus100K
_diffrn_measurement_method 'rotation method'
_diffrn_radiation_type MoK\a
_diffrn_radiation_wavelength 0.71073
_diffrn_reflns_av_R_equivalents 0.0888
_diffrn_reflns_av_unetI/netI 0.0578
_diffrn_reflns_Laue_measured_fraction_full 1.000
_diffrn_reflns_Laue_measured_fraction_max 0.999
_diffrn_reflns_limit_h_max 44
_diffrn_reflns_limit_h_min -40
_diffrn_reflns_limit_k_max 17
_diffrn_reflns_limit_k_min -17
_diffrn_reflns_limit_l_max 17
_diffrn_reflns_limit_l_min -17
_diffrn_reflns_number 34315
_diffrn_reflns_point_group_measured_fraction_full 1.000
_diffrn_reflns_point_group_measured_fraction_max 0.999
_diffrn_reflns_theta_full 25.242
_diffrn_reflns_theta_max 27.877
_diffrn_reflns_theta_min 2.155
_diffrn_source 'Mo Genix 3D VHF'
_exptl_absorpt_coefficient_mu 1.849
_exptl_absorpt_correction_T_max 0.9943
_exptl_absorpt_correction_T_min 0.9202
_exptl_absorpt_correction_type numerical
_exptl_absorpt_process_details 'STOE X-RED'
_exptl_crystal_colour yellow
_exptl_crystal_density_diffrn 1.706
_exptl_crystal_description plate
_exptl_crystal_F_000 2998
_exptl_crystal_size_max 0.300
_exptl_crystal_size_mid 0.160
_exptl_crystal_size_min 0.016
_refine_diff_density_max 2.878
_refine_diff_density_min -2.323
_refine_diff_density_rms 0.165
_refine_ls_extinction_method none
_refine_ls_goodness_of_fit_ref 1.056
_refine_ls_hydrogen_treatment constr
_refine_ls_matrix_type full
_refine_ls_number_parameters 422
_refine_ls_number_reflns 6931
_refine_ls_number_restraints 0
_refine_ls_restrained_S_all 1.056
_refine_ls_R_factor_all 0.1179
_refine_ls_R_factor_gt 0.0775
_refine_ls_shift/su_max 0.000
_refine_ls_shift/su_mean 0.000
_refine_ls_structure_factor_coef Fsqd
_refine_ls_weighting_details 'w=1/[\s^2^(Fo^2^)+(0.1421P)^2^+18.5850P] where P=(Fo^2^+2Fc^2^)/3'
_refine_ls_weighting_scheme calc
_refine_ls_wR_factor_gt 0.2082
_refine_ls_wR_factor_ref 0.2455
_reflns_Friedel_coverage 0.000
_reflns_number_gt 4394
_reflns_number_total 6931
_reflns_threshold_expression 'I > 2\s(I)'
_cod_data_source_file d4cc03784g2.cif
_cod_data_source_block SjS3_c2c_a
_cod_original_sg_symbol_H-M 'C 2/c'
_cod_database_code 7134092
_shelx_shelxl_version_number 2018/3
_shelx_space_group_comment
;
The symmetry employed for this shelxl refinement is uniquely defined
by the following loop, which should always be used as a source of
symmetry information in preference to the above space-group names.
They are only intended as comments.
;
_shelx_estimated_absorpt_t_min 0.607
_shelx_estimated_absorpt_t_max 0.971

loop_
_space_group_symop_operation_xyz
'x, y, z'
'-x, y, -z+1/2'
'x+1/2, y+1/2, z'
'-x+1/2, y+1/2, -z+1/2'
'-x, -y, -z'
'x, -y, z-1/2'
'-x+1/2, -y+1/2, -z'
'x+1/2, -y+1/2, z-1/2'

loop_
_atom_site_label
_atom_site_type_symbol
_atom_site_fract_x
_atom_site_fract_y
_atom_site_fract_z
_atom_site_U_iso_or_equiv
_atom_site_adp_type
_atom_site_occupancy
_atom_site_site_symmetry_order
_atom_site_calc_flag
_atom_site_refinement_flags_posn
_atom_site_refinement_flags_adp
_atom_site_refinement_flags_occupancy
_atom_site_disorder_assembly
_atom_site_disorder_group
Pd1 Pd 0.4826(6) 0.7057(12) 0.3609(12) 0.0495(4) Uani 0.728(8) 1 d . . P A 1
Pt1 Pt 0.4842(8) 0.7045(16) 0.3629(17) 0.0495(4) Uani 0.272(8) 1 d . . P A 2
N1 N 0.5830(3) 0.7399(5) 0.4741(6) 0.0536(17) Uani 1 1 d . . . . .
C2 C 0.6261(3) 0.7559(6) 0.5277(7) 0.055(2) Uani 1 1 d . . . . .
C3 C 0.6380(3) 0.7732(6) 0.6339(7) 0.055(2) Uani 1 1 d . . . . .
H3 H 0.617949 0.771117 0.671741 0.066 Uiso 1 1 calc R U . . .
C4 C 0.6787(3) 0.7931(6) 0.6839(7) 0.058(2) Uani 1 1 d . . . . .
H4 H 0.686458 0.804282 0.756640 0.070 Uiso 1 1 calc R U . . .
C5 C 0.7091(3) 0.7975(6) 0.6306(7) 0.057(2) Uani 1 1 d . . . . .
C6 C 0.6961(3) 0.7801(6) 0.5240(7) 0.059(2) Uani 1 1 d . . . . .
H6 H 0.715774 0.783199 0.485161 0.071 Uiso 1 1 calc R U . . .
C7 C 0.6560(3) 0.7587(6) 0.4743(7) 0.056(2) Uani 1 1 d . . . . .
H7 H 0.648243 0.745448 0.401940 0.067 Uiso 1 1 calc R U . . .
C8 C 0.7536(3) 0.8230(7) 0.6856(7) 0.062(2) Uani 1 1 d . . . . .
H8A H 0.771604 0.766222 0.679049 0.074 Uiso 1 1 calc R U . . .
H8AB H 0.756403 0.832920 0.760303 0.074 Uiso 1 1 calc R U . . .
C9 C 0.7685(3) 0.9169(7) 0.6421(7) 0.060(2) Uani 1 1 d . . . . .
H9A H 0.762958 0.909685 0.566101 0.072 Uiso 1 1 calc R U . . .
H9AB H 0.798802 0.923557 0.672114 0.072 Uiso 1 1 calc R U . . .
C11 C 0.7533(4) 1.1038(7) 0.6041(9) 0.072(3) Uani 1 1 d . . . . .
H11A H 0.783387 1.113916 0.614440 0.087 Uiso 1 1 calc R U . . .
H11B H 0.742596 1.163038 0.632398 0.087 Uiso 1 1 calc R U . . .
C10 C 0.7472(4) 1.0124(7) 0.6654(8) 0.065(2) Uani 1 1 d . . . . .
H10A H 0.717092 0.999292 0.650626 0.077 Uiso 1 1 calc R U . . .
H10B H 0.757860 1.027466 0.740233 0.077 Uiso 1 1 calc R U . . .
C13 C 0.6860(4) 1.0872(12) 0.4623(11) 0.101(4) Uani 1 1 d . . . . .
H13A H 0.674290 1.082451 0.387053 0.152 Uiso 1 1 calc R U . . .
H13B H 0.674458 1.145573 0.488300 0.152 Uiso 1 1 calc R U . . .
H13C H 0.679082 1.026803 0.495167 0.152 Uiso 1 1 calc R U . . .
C12 C 0.7320(4) 1.0973(8) 0.4875(8) 0.074(3) Uani 1 1 d . . . . .
H12A H 0.738647 1.158045 0.453422 0.089 Uiso 1 1 calc R U . . .
H12B H 0.743228 1.039326 0.458625 0.089 Uiso 1 1 calc R U . . .
C20 C 0.5610(3) 0.8291(6) 0.4404(7) 0.052(2) Uani 1 1 d . . . . .
C21 C 0.5835(3) 0.9177(6) 0.4497(6) 0.054(2) Uani 1 1 d . . . . .
H21 H 0.612863 0.917524 0.475144 0.065 Uiso 1 1 calc R U . . .
C22 C 0.5618(3) 1.0069(6) 0.4206(7) 0.058(2) Uani 1 1 d . . . . .
C23 C 0.5199(3) 1.0088(6) 0.3838(6) 0.055(2) Uani 1 1 d . . . . .
H23 H 0.505499 1.069827 0.363870 0.065 Uiso 1 1 calc R U . . .
C24 C 0.4986(3) 0.9187(6) 0.3763(6) 0.053(2) Uani 1 1 d . . . . .
N25 N 0.5202(2) 0.8305(5) 0.4036(5) 0.0489(16) Uani 1 1 d . . . . .
O26 O 0.5872(2) 1.0879(4) 0.4331(5) 0.0603(16) Uani 1 1 d . . . . .
C27 C 0.5673(4) 1.1826(6) 0.4025(8) 0.062(2) Uani 1 1 d . . . . .
H27A H 0.588329 1.235278 0.414167 0.093 Uiso 1 1 calc R U . . .
H27B H 0.548022 1.196385 0.443698 0.093 Uiso 1 1 calc R U . . .
H27C H 0.552089 1.180456 0.328833 0.093 Uiso 1 1 calc R U . . .
C30 C 0.5715(3) 0.6388(6) 0.4621(7) 0.053(2) Uani 1 1 d . . . . .
C31 C 0.6018(3) 0.5671(6) 0.5046(6) 0.053(2) Uani 1 1 d . . . . .
H31 H 0.629113 0.587028 0.540655 0.064 Uiso 1 1 calc R U . . .
C32 C 0.5916(3) 0.4679(6) 0.4937(7) 0.053(2) Uani 1 1 d . . . . .
C33 C 0.5513(3) 0.4393(6) 0.4430(6) 0.052(2) Uani 1 1 d . . . . .
H33 H 0.544135 0.370656 0.435840 0.062 Uiso 1 1 calc R U . . .
C34 C 0.5222(3) 0.5101(5) 0.4035(6) 0.049(2) Uani 1 1 d . . . . .
N35 N 0.5330(2) 0.6113(5) 0.4148(5) 0.0504(16) Uani 1 1 d . . . . .
O36 O 0.6187(2) 0.3919(4) 0.5292(4) 0.0542(14) Uani 1 1 d . . . . .
C37 C 0.6607(3) 0.4174(7) 0.5760(8) 0.063(2) Uani 1 1 d . . . . .
H37A H 0.677058 0.356411 0.595580 0.095 Uiso 1 1 calc R U . . .
H37B H 0.662638 0.457854 0.637910 0.095 Uiso 1 1 calc R U . . .
H37C H 0.671387 0.455553 0.526717 0.095 Uiso 1 1 calc R U . . .
C40 C 0.4537(3) 0.9071(6) 0.3390(6) 0.052(2) Uani 1 1 d . . . . .
C41 C 0.4247(4) 0.9820(6) 0.3196(7) 0.059(2) Uani 1 1 d . . . . .
N42 N 0.3847(3) 0.9732(5) 0.2955(6) 0.0558(18) Uani 1 1 d . . . . .
C43 C 0.3712(3) 0.8804(7) 0.2914(7) 0.061(2) Uani 1 1 d . . . . .
C44 C 0.3956(3) 0.7959(6) 0.3080(6) 0.055(2) Uani 1 1 d . . . . .
H44 H 0.383537 0.731520 0.305302 0.066 Uiso 1 1 calc R U . . .
C45 C 0.4376(3) 0.8068(6) 0.3283(7) 0.055(2) Uani 1 1 d . . . . .
F46 F 0.43756(18) 1.0788(3) 0.3240(4) 0.0611(14) Uani 1 1 d . . . . .
F47 F 0.32969(19) 0.8714(4) 0.2683(5) 0.0684(15) Uani 1 1 d . . . . .
C50 C 0.4788(3) 0.4909(6) 0.3475(6) 0.058(3) Uani 1 1 d . . . . .
C51 C 0.4605(3) 0.3987(6) 0.3208(6) 0.052(2) Uani 1 1 d . . . . .
N52 N 0.4226(3) 0.3815(5) 0.2691(5) 0.0543(17) Uani 1 1 d . . . . .
C53 C 0.3994(3) 0.4604(6) 0.2384(7) 0.055(2) Uani 1 1 d . . . . .
C54 C 0.4125(3) 0.5596(6) 0.2582(6) 0.055(2) Uani 1 1 d . . . . .
H54 H 0.394288 0.613608 0.232116 0.066 Uiso 1 1 calc R U . . .
C55 C 0.4519(3) 0.5757(6) 0.3154(6) 0.053(2) Uani 1 1 d . . . . .
F56 F 0.48393(18) 0.3152(4) 0.3499(4) 0.0599(14) Uani 1 1 d . . . . .
F57 F 0.36056(17) 0.4424(4) 0.1844(4) 0.0602(13) Uani 1 1 d . . . . .

loop_
_atom_site_aniso_label
_atom_site_aniso_U_11
_atom_site_aniso_U_22
_atom_site_aniso_U_33
_atom_site_aniso_U_23
_atom_site_aniso_U_13
_atom_site_aniso_U_12
Pd1 0.0759(12) 0.0287(4) 0.0429(5) 0.0004(3) 0.0149(6) 0.0010(5)
Pt1 0.0759(12) 0.0287(4) 0.0429(5) 0.0004(3) 0.0149(6) 0.0010(5)
N1 0.075(5) 0.028(3) 0.054(4) 0.000(3) 0.012(3) -0.002(3)
C2 0.080(6) 0.034(4) 0.051(5) 0.006(3) 0.017(4) 0.000(4)
C3 0.082(6) 0.035(4) 0.046(4) -0.001(3) 0.018(4) -0.001(4)
C4 0.087(7) 0.042(4) 0.045(4) 0.002(3) 0.017(4) -0.005(4)
C5 0.078(6) 0.037(4) 0.053(5) 0.002(3) 0.013(4) 0.001(4)
C6 0.083(7) 0.043(4) 0.052(5) -0.005(4) 0.020(4) 0.002(4)
C7 0.087(7) 0.031(3) 0.048(4) -0.006(3) 0.017(4) -0.001(4)
C8 0.090(7) 0.044(4) 0.051(5) -0.003(4) 0.018(5) -0.003(5)
C9 0.081(6) 0.043(4) 0.055(5) -0.002(4) 0.018(4) 0.000(4)
C11 0.096(8) 0.043(5) 0.077(7) 0.000(5) 0.022(6) 0.007(5)
C10 0.095(7) 0.040(4) 0.056(5) -0.006(4) 0.017(5) -0.002(5)
C13 0.107(10) 0.102(10) 0.089(9) 0.018(8) 0.018(7) -0.024(9)
C12 0.099(8) 0.052(5) 0.071(6) 0.002(5) 0.022(6) -0.012(5)
C20 0.078(6) 0.030(3) 0.049(4) 0.001(3) 0.019(4) 0.010(4)
C21 0.080(6) 0.030(3) 0.047(4) 0.001(3) 0.010(4) -0.007(4)
C22 0.082(7) 0.039(4) 0.054(5) -0.006(4) 0.021(5) -0.003(4)
C23 0.079(6) 0.035(4) 0.048(4) -0.005(3) 0.017(4) -0.003(4)
C24 0.096(6) 0.029(3) 0.038(4) 0.003(3) 0.025(4) 0.015(4)
N25 0.069(5) 0.023(3) 0.049(4) -0.005(3) 0.006(3) -0.005(3)
O26 0.082(4) 0.027(3) 0.069(4) 0.003(3) 0.016(3) 0.001(3)
C27 0.095(7) 0.031(4) 0.057(5) 0.003(3) 0.015(5) 0.005(4)
C30 0.078(6) 0.034(4) 0.049(4) -0.003(3) 0.019(4) -0.002(4)
C31 0.072(6) 0.037(4) 0.049(4) 0.001(3) 0.014(4) 0.005(4)
C32 0.076(6) 0.040(4) 0.045(4) 0.000(3) 0.018(4) -0.004(4)
C33 0.083(6) 0.027(3) 0.048(4) 0.003(3) 0.022(4) -0.003(4)
C34 0.075(6) 0.027(3) 0.044(4) 0.004(3) 0.015(4) 0.008(4)
N35 0.076(5) 0.032(3) 0.042(3) 0.008(3) 0.016(3) 0.008(3)
O36 0.078(4) 0.029(2) 0.051(3) 0.001(2) 0.011(3) 0.005(3)
C37 0.076(6) 0.044(4) 0.066(6) 0.005(4) 0.012(5) 0.009(4)
C40 0.079(6) 0.030(3) 0.046(4) 0.004(3) 0.018(4) 0.013(4)
C41 0.092(7) 0.036(4) 0.050(5) 0.003(3) 0.022(5) -0.012(4)
N42 0.077(5) 0.036(3) 0.054(4) -0.005(3) 0.016(4) -0.003(3)
C43 0.088(7) 0.039(4) 0.055(5) -0.004(4) 0.018(4) -0.001(4)
C44 0.081(6) 0.040(4) 0.044(4) 0.004(3) 0.017(4) 0.003(4)
C45 0.079(6) 0.038(4) 0.047(4) 0.007(3) 0.019(4) 0.003(4)
F46 0.092(4) 0.026(2) 0.066(3) 0.003(2) 0.022(3) 0.003(2)
F47 0.081(4) 0.044(3) 0.079(4) -0.007(3) 0.020(3) -0.001(3)
C50 0.111(8) 0.020(3) 0.047(4) 0.003(3) 0.029(5) 0.000(4)
C51 0.077(6) 0.033(4) 0.044(4) 0.001(3) 0.016(4) 0.012(4)
N52 0.077(5) 0.037(3) 0.047(4) 0.000(3) 0.015(3) 0.005(3)
C53 0.081(6) 0.035(4) 0.049(4) -0.003(3) 0.016(4) -0.002(4)
C54 0.088(6) 0.032(4) 0.043(4) -0.002(3) 0.016(4) -0.002(4)
C55 0.082(6) 0.027(3) 0.047(4) -0.017(3) 0.014(4) -0.012(4)
F56 0.087(4) 0.031(2) 0.058(3) 0.0004(19) 0.014(3) 0.003(2)
F57 0.076(3) 0.041(3) 0.058(3) -0.006(2) 0.010(2) -0.001(2)

loop_
_atom_type_symbol
_atom_type_description
_atom_type_scat_dispersion_real
_atom_type_scat_dispersion_imag
_atom_type_scat_source
C C 0.0033 0.0016 'International Tables Vol C Tables 4.2.6.8 and 6.1.1.4'
H H 0.0000 0.0000 'International Tables Vol C Tables 4.2.6.8 and 6.1.1.4'
F F 0.0171 0.0103 'International Tables Vol C Tables 4.2.6.8 and 6.1.1.4'
N N 0.0061 0.0033 'International Tables Vol C Tables 4.2.6.8 and 6.1.1.4'
O O 0.0106 0.0060 'International Tables Vol C Tables 4.2.6.8 and 6.1.1.4'
Pd Pd -0.9988 1.0072 'International Tables Vol C Tables 4.2.6.8 and 6.1.1.4'
Pt Pt -1.7033 8.3905 'International Tables Vol C Tables 4.2.6.8 and 6.1.1.4'

loop_
_geom_angle_atom_site_label_1
_geom_angle_atom_site_label_2
_geom_angle_atom_site_label_3
_geom_angle
_geom_angle_site_symmetry_1
_geom_angle_site_symmetry_3
_geom_angle_publ_flag
C45 Pd1 C55 103.1(9) . . ?
C45 Pd1 N35 171.8(9) . . ?
C55 Pd1 N35 83.0(7) . . ?
C45 Pd1 N25 83.1(7) . . ?
C55 Pd1 N25 173.0(11) . . ?
N35 Pd1 N25 91.2(8) . . ?
N35 Pt1 C45 172.8(13) . . ?
N35 Pt1 C55 84.0(9) . . ?
C45 Pt1 C55 101.0(11) . . ?
N35 Pt1 N25 93.1(10) . . ?
C45 Pt1 N25 82.3(9) . . ?
C55 Pt1 N25 175.1(15) . . ?
C30 N1 C20 132.5(8) . . ?
C30 N1 C2 114.0(7) . . ?
C20 N1 C2 113.4(7) . . ?
C7 C2 C3 118.9(9) . . ?
C7 C2 N1 121.0(8) . . ?
C3 C2 N1 120.0(9) . . ?
C4 C3 C2 119.9(9) . . ?
C4 C3 H3 120.0 . . ?
C2 C3 H3 120.0 . . ?
C3 C4 C5 121.7(9) . . ?
C3 C4 H4 119.1 . . ?
C5 C4 H4 119.1 . . ?
C6 C5 C4 116.8(9) . . ?
C6 C5 C8 121.7(9) . . ?
C4 C5 C8 121.5(8) . . ?
C7 C6 C5 121.7(9) . . ?
C7 C6 H6 119.2 . . ?
C5 C6 H6 119.2 . . ?
C6 C7 C2 120.9(9) . . ?
C6 C7 H7 119.6 . . ?
C2 C7 H7 119.6 . . ?
C5 C8 C9 112.4(8) . . ?
C5 C8 H8A 109.1 . . ?
C9 C8 H8A 109.1 . . ?
C5 C8 H8AB 109.1 . . ?
C9 C8 H8AB 109.1 . . ?
H8A C8 H8AB 107.8 . . ?
C8 C9 C10 112.8(8) . . ?
C8 C9 H9A 109.0 . . ?
C10 C9 H9A 109.0 . . ?
C8 C9 H9AB 109.0 . . ?
C10 C9 H9AB 109.0 . . ?
H9A C9 H9AB 107.8 . . ?
C10 C11 C12 114.3(9) . . ?
C10 C11 H11A 108.7 . . ?
C12 C11 H11A 108.7 . . ?
C10 C11 H11B 108.7 . . ?
C12 C11 H11B 108.7 . . ?
H11A C11 H11B 107.6 . . ?
C11 C10 C9 114.8(8) . . ?
C11 C10 H10A 108.6 . . ?
C9 C10 H10A 108.6 . . ?
C11 C10 H10B 108.6 . . ?
C9 C10 H10B 108.6 . . ?
H10A C10 H10B 107.5 . . ?
C12 C13 H13A 109.5 . . ?
C12 C13 H13B 109.5 . . ?
H13A C13 H13B 109.5 . . ?
C12 C13 H13C 109.5 . . ?
H13A C13 H13C 109.5 . . ?
H13B C13 H13C 109.5 . . ?
C13 C12 C11 113.4(10) . . ?
C13 C12 H12A 108.9 . . ?
C11 C12 H12A 108.9 . . ?
C13 C12 H12B 108.9 . . ?
C11 C12 H12B 108.9 . . ?
H12A C12 H12B 107.7 . . ?
N25 C20 C21 120.0(8) . . ?
N25 C20 N1 121.9(8) . . ?
C21 C20 N1 118.1(9) . . ?
C20 C21 C22 118.5(9) . . ?
C20 C21 H21 120.8 . . ?
C22 C21 H21 120.8 . . ?
C23 C22 O26 125.5(8) . . ?
C23 C22 C21 121.7(8) . . ?
O26 C22 C21 112.8(9) . . ?
C22 C23 C24 118.0(9) . . ?
C22 C23 H23 121.0 . . ?
C24 C23 H23 121.0 . . ?
N25 C24 C23 120.0(9) . . ?
N25 C24 C40 114.7(7) . . ?
C23 C24 C40 125.3(8) . . ?
C20 N25 C24 121.8(7) . . ?
C20 N25 Pt1 124.0(9) . . ?
C24 N25 Pt1 113.7(9) . . ?
C20 N25 Pd1 125.4(7) . . ?
C24 N25 Pd1 112.3(8) . . ?
C22 O26 C27 116.3(8) . . ?
O26 C27 H27A 109.5 . . ?
O26 C27 H27B 109.5 . . ?
H27A C27 H27B 109.5 . . ?
O26 C27 H27C 109.5 . . ?
H27A C27 H27C 109.5 . . ?
H27B C27 H27C 109.5 . . ?
N35 C30 C31 120.4(8) . . ?
N35 C30 N1 121.6(8) . . ?
C31 C30 N1 117.9(8) . . ?
C32 C31 C30 119.4(9) . . ?
C32 C31 H31 120.3 . . ?
C30 C31 H31 120.3 . . ?
O36 C32 C31 124.4(9) . . ?
O36 C32 C33 115.6(7) . . ?
C31 C32 C33 120.0(9) . . ?
C34 C33 C32 119.7(8) . . ?
C34 C33 H33 120.1 . . ?
C32 C33 H33 120.1 . . ?
C33 C34 N35 119.7(8) . . ?
C33 C34 C50 125.6(7) . . ?
N35 C34 C50 114.6(7) . . ?
C30 N35 C34 120.7(7) . . ?
C30 N35 Pt1 125.6(9) . . ?
C34 N35 Pt1 113.5(9) . . ?
C30 N35 Pd1 126.1(7) . . ?
C34 N35 Pd1 113.0(8) . . ?
C32 O36 C37 117.5(7) . . ?
O36 C37 H37A 109.5 . . ?
O36 C37 H37B 109.5 . . ?
H37A C37 H37B 109.5 . . ?
O36 C37 H37C 109.5 . . ?
H37A C37 H37C 109.5 . . ?
H37B C37 H37C 109.5 . . ?
C41 C40 C45 115.9(9) . . ?
C41 C40 C24 126.8(8) . . ?
C45 C40 C24 117.2(7) . . ?
N42 C41 F46 113.0(9) . . ?
N42 C41 C40 127.7(8) . . ?
F46 C41 C40 119.3(9) . . ?
C41 N42 C43 114.6(9) . . ?
N42 C43 F47 114.6(9) . . ?
N42 C43 C44 125.8(10) . . ?
F47 C43 C44 119.6(8) . . ?
C45 C44 C43 118.5(9) . . ?
C45 C44 H44 120.7 . . ?
C43 C44 H44 120.7 . . ?
C44 C45 C40 117.2(8) . . ?
C44 C45 Pd1 130.6(8) . . ?
C40 C45 Pd1 111.9(9) . . ?
C44 C45 Pt1 131.2(9) . . ?
C40 C45 Pt1 111.2(10) . . ?
C51 C50 C55 115.4(9) . . ?
C51 C50 C34 126.7(8) . . ?
C55 C50 C34 117.8(7) . . ?
N52 C51 F56 114.4(7) . . ?
N52 C51 C50 126.9(8) . . ?
F56 C51 C50 118.7(8) . . ?
C51 N52 C53 115.8(8) . . ?
N52 C53 F57 115.6(7) . . ?
N52 C53 C54 125.4(9) . . ?
F57 C53 C54 119.0(8) . . ?
C55 C54 C53 117.7(8) . . ?
C55 C54 H54 121.1 . . ?
C53 C54 H54 121.1 . . ?
C54 C55 C50 118.6(7) . . ?
C54 C55 Pd1 130.1(8) . . ?
C50 C55 Pd1 111.2(8) . . ?
C54 C55 Pt1 131.6(9) . . ?
C50 C55 Pt1 109.7(9) . . ?

loop_
_geom_bond_atom_site_label_1
_geom_bond_atom_site_label_2
_geom_bond_distance
_geom_bond_site_symmetry_2
_geom_bond_publ_flag
Pd1 C45 1.986(19) . ?
Pd1 C55 2.032(18) . ?
Pd1 N35 2.077(18) . ?
Pd1 N25 2.079(18) . ?
Pt1 N35 2.03(2) . ?
Pt1 C45 2.03(3) . ?
Pt1 C55 2.04(2) . ?
Pt1 N25 2.06(2) . ?
N1 C30 1.407(10) . ?
N1 C20 1.413(11) . ?
N1 C2 1.441(12) . ?
C2 C7 1.386(13) . ?
C2 C3 1.389(12) . ?
C3 C4 1.372(14) . ?
C3 H3 0.9500 . ?
C4 C5 1.403(14) . ?
C4 H4 0.9500 . ?
C5 C6 1.396(13) . ?
C5 C8 1.512(15) . ?
C6 C7 1.358(14) . ?
C6 H6 0.9500 . ?
C7 H7 0.9500 . ?
C8 C9 1.530(13) . ?
C8 H8A 0.9900 . ?
C8 H8AB 0.9900 . ?
C9 C10 1.540(13) . ?
C9 H9A 0.9900 . ?
C9 H9AB 0.9900 . ?
C11 C10 1.523(13) . ?
C11 C12 1.533(15) . ?
C11 H11A 0.9900 . ?
C11 H11B 0.9900 . ?
C10 H10A 0.9900 . ?
C10 H10B 0.9900 . ?
C13 C12 1.492(17) . ?
C13 H13A 0.9800 . ?
C13 H13B 0.9800 . ?
C13 H13C 0.9800 . ?
C12 H12A 0.9900 . ?
C12 H12B 0.9900 . ?
C20 N25 1.321(12) . ?
C20 C21 1.395(12) . ?
C21 C22 1.397(12) . ?
C21 H21 0.9500 . ?
C22 C23 1.358(14) . ?
C22 O26 1.363(11) . ?
C23 C24 1.395(12) . ?
C23 H23 0.9500 . ?
C24 N25 1.383(10) . ?
C24 C40 1.457(15) . ?
O26 C27 1.440(10) . ?
C27 H27A 0.9800 . ?
C27 H27B 0.9800 . ?
C27 H27C 0.9800 . ?
C30 N35 1.325(12) . ?
C30 C31 1.400(12) . ?
C31 C32 1.372(11) . ?
C31 H31 0.9500 . ?
C32 O36 1.361(11) . ?
C32 C33 1.388(13) . ?
C33 C34 1.361(12) . ?
C33 H33 0.9500 . ?
C34 N35 1.401(10) . ?
C34 C50 1.464(13) . ?
O36 C37 1.418(12) . ?
C37 H37A 0.9800 . ?
C37 H37B 0.9800 . ?
C37 H37C 0.9800 . ?
C40 C41 1.373(13) . ?
C40 C45 1.443(11) . ?
C41 N42 1.297(13) . ?
C41 F46 1.363(9) . ?
N42 C43 1.321(11) . ?
C43 F47 1.348(12) . ?
C43 C44 1.381(13) . ?
C44 C45 1.368(14) . ?
C44 H44 0.9500 . ?
C50 C51 1.384(12) . ?
C50 C55 1.443(12) . ?
C51 N52 1.291(12) . ?
C51 F56 1.361(9) . ?
N52 C53 1.310(11) . ?
C53 F57 1.329(11) . ?
C53 C54 1.403(11) . ?
C54 C55 1.350(13) . ?
C54 H54 0.9500 . ?
